data_7249587
loop_
_publ_author_name
'Novikov, Anton P.'
'Sitanskaia, Anastasiia V.'
'Volkov, Mikhail A.'
'Nevolin, Iurii M.'
'Grigoriev, Mikhail S.'

_publ_section_title
;
 Intermolecular non-covalent interactions in the organic perrhenates
 crystal structures: from theory to practice
;
_journal_issue 46
_journal_name_full CrystEngComm
_journal_page_first 6640
_journal_page_last 6649
_journal_paper_doi 10.1039/D4CE00951G
_journal_volume 26
_journal_year 2024
_chemical_formula_moiety 'O4 Re, C4 H7 N2'
_chemical_formula_sum 'C4 H7 N2 O4 Re'
_chemical_formula_weight 333.32
_space_group_crystal_system monoclinic
_space_group_IT_number 14
_space_group_name_Hall '-P 2ybc'
_space_group_name_H-M_alt 'P 1 21/c 1'
_atom_sites_solution_hydrogens mixed
_atom_sites_solution_primary dual
_audit_creation_date 2024-07-03
_audit_creation_method
;
Olex2 1.5
(compiled 2023.08.24 svn.re1ec1418 for OlexSys, GUI svn.r6817)
;
_audit_update_record
;
2024-11-01 deposited with the CCDC.	2024-11-07 downloaded from the CCDC.
;
_cell_angle_alpha 90
_cell_angle_beta 94.184(3)
_cell_angle_gamma 90
_cell_formula_units_Z 4
_cell_length_a 5.4022(3)
_cell_length_b 14.7984(9)
_cell_length_c 9.4457(6)
_cell_measurement_reflns_used 2958
_cell_measurement_temperature 100(2)
_cell_measurement_theta_max 24.662
_cell_measurement_theta_min 3.502
_cell_volume 753.11(8)
_computing_cell_refinement 'SAINT V8.40B (Bruker, 2020)'
_computing_data_collection 'APEX3 v2019.11-0 (Bruker, 2019)'
_computing_data_reduction 'SAINT V8.40B (Bruker, 2020)'
_computing_molecular_graphics 'Olex2 1.5 (Dolomanov et al., 2009)'
_computing_publication_material 'Olex2 1.5 (Dolomanov et al., 2009)'
_computing_structure_refinement 'SHELXL 2018/3 (Sheldrick, 2015)'
_computing_structure_solution 'SHELXT 2018/2 (Sheldrick, 2018)'
_diffrn_ambient_temperature 100(2)
_diffrn_measured_fraction_theta_full 0.996
_diffrn_measured_fraction_theta_max 0.997
_diffrn_measurement_device_type 'Bruker KAPPA APEX II area-detector diffractometer'
_diffrn_radiation_type MoK\a
_diffrn_radiation_wavelength 0.71073
_diffrn_reflns_av_R_equivalents 0.0857
_diffrn_reflns_av_unetI/netI 0.0403
_diffrn_reflns_Laue_measured_fraction_full 0.996
_diffrn_reflns_Laue_measured_fraction_max 0.997
_diffrn_reflns_limit_h_max 7
_diffrn_reflns_limit_h_min -7
_diffrn_reflns_limit_k_max 20
_diffrn_reflns_limit_k_min -20
_diffrn_reflns_limit_l_max 13
_diffrn_reflns_limit_l_min -13
_diffrn_reflns_number 22667
_diffrn_reflns_point_group_measured_fraction_full 0.996
_diffrn_reflns_point_group_measured_fraction_max 0.997
_diffrn_reflns_theta_full 25.242
_diffrn_reflns_theta_max 30.000
_diffrn_reflns_theta_min 4.327
_exptl_absorpt_coefficient_mu 16.104
_exptl_absorpt_correction_T_max 1.0000
_exptl_absorpt_correction_T_min 0.6603
_exptl_absorpt_correction_type multi-scan
_exptl_absorpt_process_details
;
SADABS-2016/2 (Bruker,2016/2) was used for absorption correction.
wR2(int) was 0.1208 before and 0.0681 after correction.
The Ratio of minimum to maximum transmission is 0.6603.
The \l/2 correction factor is Not present.
;
_exptl_crystal_colour colourless
_exptl_crystal_colour_primary colourless
_exptl_crystal_density_diffrn 2.940
_exptl_crystal_description block
_exptl_crystal_F_000 608
_exptl_crystal_size_max 0.07
_exptl_crystal_size_mid 0.04
_exptl_crystal_size_min 0.03
_refine_diff_density_max 1.789
_refine_diff_density_min -1.826
_refine_diff_density_rms 0.293
_refine_ls_extinction_coef 0.00112(15)
_refine_ls_extinction_expression Fc^*^=kFc[1+0.001xFc^2^\l^3^/sin(2\q)]^-1/4^
_refine_ls_extinction_method 'SHELXL-2018/3 (Sheldrick 2018)'
_refine_ls_goodness_of_fit_ref 1.060
_refine_ls_hydrogen_treatment mixed
_refine_ls_matrix_type full
_refine_ls_number_parameters 108
_refine_ls_number_reflns 2192
_refine_ls_number_restraints 0
_refine_ls_restrained_S_all 1.060
_refine_ls_R_factor_all 0.0429
_refine_ls_R_factor_gt 0.0293
_refine_ls_shift/su_max 0.001
_refine_ls_shift/su_mean 0.000
_refine_ls_structure_factor_coef Fsqd
_refine_ls_weighting_details 'w=1/[\s^2^(Fo^2^)+(0.0176P)^2^+4.5245P] where P=(Fo^2^+2Fc^2^)/3'
_refine_ls_weighting_scheme calc
_refine_ls_wR_factor_gt 0.0545
_refine_ls_wR_factor_ref 0.0597
_reflns_Friedel_coverage 0.000
_reflns_number_gt 1762
_reflns_number_total 2192
_reflns_threshold_expression 'I > 2\s(I)'
_cod_data_source_file d4ce00951g2.cif
_cod_data_source_block 3195_lt_1_0m
_cod_depositor_comments 'Adding full bibliography for 7249580--7249590.cif.'
_cod_database_code 7249587
_shelx_shelxl_version_number 2018/3
_shelx_space_group_comment
;
The symmetry employed for this shelxl refinement is uniquely defined
by the following loop, which should always be used as a source of
symmetry information in preference to the above space-group names.
They are only intended as comments.
;
_shelx_estimated_absorpt_t_max 0.644
_shelx_estimated_absorpt_t_min 0.399
_olex2_refinement_description
;
1.a Aromatic/amide H refined with riding coordinates:
 C3(H3), C4(H4)
1.b Idealised Me refined as rotating group:
 C6(H6A,H6B,H6C)
;
_olex2_submission_special_instructions 'No special instructions were received'

loop_
_space_group_symop_operation_xyz
'x, y, z'
'-x, y+1/2, -z+1/2'
'-x, -y, -z'
'x, -y-1/2, z-1/2'

loop_
_atom_site_label
_atom_site_type_symbol
_atom_site_fract_x
_atom_site_fract_y
_atom_site_fract_z
_atom_site_U_iso_or_equiv
_atom_site_adp_type
_atom_site_occupancy
_atom_site_site_symmetry_order
_atom_site_calc_flag
_atom_site_refinement_flags_posn
_atom_site_refinement_flags_adp
_atom_site_refinement_flags_occupancy
_atom_site_disorder_assembly
_atom_site_disorder_group
Re1 Re 1.34011(4) 0.36222(2) 0.29341(2) 0.00983(8) Uani 1 1 d . . . . .
O1 O 1.5241(9) 0.3800(3) 0.4475(5) 0.0202(10) Uani 1 1 d . . . . .
O2 O 1.0328(8) 0.3580(3) 0.3351(4) 0.0148(8) Uani 1 1 d . . . . .
O3 O 1.3776(8) 0.4502(3) 0.1792(5) 0.0174(9) Uani 1 1 d . . . . .
O4 O 1.4186(8) 0.2617(3) 0.2128(5) 0.0183(9) Uani 1 1 d . . . . .
N1 N 1.8276(10) 0.1454(3) 0.2212(5) 0.0126(10) Uani 1 1 d . . . . .
N5 N 1.9690(10) 0.1069(3) 0.1256(6) 0.0137(10) Uani 1 1 d . . . . .
H5 H 1.942(14) 0.111(5) 0.045(8) 0.016 Uiso 1 1 d . U . . .
C2 C 1.9254(11) 0.1278(4) 0.3511(6) 0.0134(11) Uani 1 1 d . . . . .
C3 C 2.1367(11) 0.0761(4) 0.3383(6) 0.0136(11) Uani 1 1 d . . . . .
H3 H 2.244294 0.052514 0.413345 0.016 Uiso 1 1 calc R U . . .
C4 C 2.1591(12) 0.0659(4) 0.1952(7) 0.0142(11) Uani 1 1 d . . . . .
H4 H 2.288899 0.034676 0.153215 0.017 Uiso 1 1 calc R U . . .
C6 C 1.8088(13) 0.1608(4) 0.4794(7) 0.0203(14) Uani 1 1 d . . . . .
H6A H 1.929492 0.196730 0.537885 0.030 Uiso 1 1 calc R U . . .
H6B H 1.755522 0.109111 0.534423 0.030 Uiso 1 1 calc R U . . .
H6C H 1.664526 0.198379 0.450305 0.030 Uiso 1 1 calc R U . . .
H1 H 1.693(15) 0.174(5) 0.192(8) 0.024 Uiso 1 1 d . U . . .

loop_
_atom_site_aniso_label
_atom_site_aniso_U_11
_atom_site_aniso_U_22
_atom_site_aniso_U_33
_atom_site_aniso_U_23
_atom_site_aniso_U_13
_atom_site_aniso_U_12
Re1 0.00919(11) 0.01174(12) 0.00869(11) -0.00012(9) 0.00147(7) 0.00021(9)
O1 0.020(2) 0.026(2) 0.015(2) 0.0008(18) 0.0017(19) -0.0019(18)
O2 0.0098(19) 0.021(2) 0.014(2) 0.0010(18) 0.0025(16) -0.0002(17)
O3 0.021(2) 0.017(2) 0.015(2) 0.0021(17) 0.0053(18) 0.0017(17)
O4 0.019(2) 0.017(2) 0.020(2) -0.0015(18) 0.0050(19) 0.0036(18)
N1 0.016(2) 0.013(2) 0.009(2) 0.001(2) 0.0010(19) 0.004(2)
N5 0.014(2) 0.017(2) 0.010(2) -0.002(2) -0.002(2) -0.001(2)
C2 0.015(3) 0.014(3) 0.011(3) 0.002(2) 0.001(2) -0.002(2)
C3 0.016(3) 0.012(3) 0.012(3) 0.002(2) 0.000(2) 0.000(2)
C4 0.011(3) 0.015(3) 0.017(3) 0.004(2) 0.001(2) -0.001(2)
C6 0.028(4) 0.021(3) 0.013(3) -0.002(2) 0.009(3) -0.001(3)

loop_
_atom_type_symbol
_atom_type_description
_atom_type_scat_dispersion_real
_atom_type_scat_dispersion_imag
_atom_type_scat_source
C C 0.0033 0.0016 'International Tables Vol C Tables 4.2.6.8 and 6.1.1.4'
H H 0.0000 0.0000 'International Tables Vol C Tables 4.2.6.8 and 6.1.1.4'
N N 0.0061 0.0033 'International Tables Vol C Tables 4.2.6.8 and 6.1.1.4'
O O 0.0106 0.0060 'International Tables Vol C Tables 4.2.6.8 and 6.1.1.4'
Re Re -1.0185 7.2310 'International Tables Vol C Tables 4.2.6.8 and 6.1.1.4'

loop_
_geom_angle_atom_site_label_1
_geom_angle_atom_site_label_2
_geom_angle_atom_site_label_3
_geom_angle
_geom_angle_site_symmetry_1
_geom_angle_site_symmetry_3
_geom_angle_publ_flag
O1 Re1 O2 108.5(2) . . ?
O1 Re1 O4 110.9(2) . . ?
O2 Re1 O4 109.7(2) . . ?
O3 Re1 O1 109.2(2) . . ?
O3 Re1 O2 109.2(2) . . ?
O3 Re1 O4 109.3(2) . . ?
N5 N1 H1 120(5) . . ?
C2 N1 N5 109.2(5) . . ?
C2 N1 H1 131(5) . . ?
N1 N5 H5 123(6) . . ?
C4 N5 N1 108.5(5) . . ?
C4 N5 H5 128(6) . . ?
N1 C2 C3 107.6(5) . . ?
N1 C2 C6 121.7(6) . . ?
C3 C2 C6 130.7(6) . . ?
C2 C3 H3 126.9 . . ?
C4 C3 C2 106.2(5) . . ?
C4 C3 H3 126.9 . . ?
N5 C4 C3 108.5(6) . . ?
N5 C4 H4 125.8 . . ?
C3 C4 H4 125.8 . . ?
C2 C6 H6A 109.5 . . ?
C2 C6 H6B 109.5 . . ?
C2 C6 H6C 109.5 . . ?
H6A C6 H6B 109.5 . . ?
H6A C6 H6C 109.5 . . ?
H6B C6 H6C 109.5 . . ?

loop_
_geom_bond_atom_site_label_1
_geom_bond_atom_site_label_2
_geom_bond_distance
_geom_bond_site_symmetry_2
_geom_bond_publ_flag
Re1 O1 1.722(5) . ?
Re1 O2 1.735(4) . ?
Re1 O3 1.712(4) . ?
Re1 O4 1.737(4) . ?
N1 N5 1.350(7) . ?
N1 C2 1.326(8) . ?
N1 H1 0.87(8) . ?
N5 H5 0.77(7) . ?
N5 C4 1.325(8) . ?
C2 C3 1.386(8) . ?
C2 C6 1.489(8) . ?
C3 H3 0.9500 . ?
C3 C4 1.374(8) . ?
C4 H4 0.9500 . ?
C6 H6A 0.9800 . ?
C6 H6B 0.9800 . ?
C6 H6C 0.9800 . ?

loop_
_geom_hbond_atom_site_label_D
_geom_hbond_atom_site_label_H
_geom_hbond_atom_site_label_A
_geom_hbond_distance_DH
_geom_hbond_distance_HA
_geom_hbond_distance_DA
_geom_hbond_angle_DHA
_geom_hbond_site_symmetry_A
_geom_hbond_publ_flag
N5 H5 O2 0.77(7) 2.12(7) 2.839(7) 154(7) 4_665 yes
N1 H1 O4 0.87(8) 2.00(8) 2.798(7) 154(7) . yes

loop_
_geom_torsion_atom_site_label_1
_geom_torsion_atom_site_label_2
_geom_torsion_atom_site_label_3
_geom_torsion_atom_site_label_4
_geom_torsion
_geom_torsion_site_symmetry_1
_geom_torsion_site_symmetry_2
_geom_torsion_site_symmetry_3
_geom_torsion_site_symmetry_4
_geom_torsion_publ_flag
N1 N5 C4 C3 1.5(7) . . . . ?
N1 C2 C3 C4 1.0(7) . . . . ?
N5 N1 C2 C3 -0.1(7) . . . . ?
N5 N1 C2 C6 -179.4(5) . . . . ?
C2 N1 N5 C4 -0.9(7) . . . . ?
C2 C3 C4 N5 -1.6(7) . . . . ?
C6 C2 C3 C4 -179.7(6) . . . . ?
